data_4089260
loop_
_publ_author_name
'Machat, Martin R.'
'Jandl, Christian'
'Rieger, Bernhard'

_publ_section_title
;
 Titanocenes in Olefin Polymerization: Sustainable Catalyst System or an
 Extinct Species?
;
_journal_issue 7
_journal_name_full Organometallics
_journal_page_first 1408
_journal_paper_doi 10.1021/acs.organomet.7b00112
_journal_volume 36
_journal_year 2017
_chemical_compound_source 'see text'
_chemical_formula_moiety 'C42 H48 O2 Si Ti'
_chemical_formula_sum 'C42 H48 O2 Si Ti'
_chemical_formula_weight 660.76
_space_group_IT_number 15
_space_group_name_Hall '-C 2yc'
_space_group_name_H-M_alt 'C 1 2/c 1'
_symmetry_cell_setting monoclinic
_symmetry_Int_Tables_number 15
_symmetry_space_group_name_Hall '-C 2yc'
_symmetry_space_group_name_H-M 'C 1 2/c 1'
_atom_sites_solution_hydrogens geom
_cell_angle_alpha 90
_cell_angle_beta 133.589(2)
_cell_angle_gamma 90
_cell_formula_units_Z 4
_cell_length_a 26.0058(18)
_cell_length_b 9.8108(7)
_cell_length_c 18.285(2)
_cell_measurement_reflns_used 9344
_cell_measurement_temperature 100
_cell_measurement_theta_max 37.8409
_cell_measurement_theta_min 2.3406
_cell_volume 3379.0(5)
_computing_cell_refinement 'SAINT (Bruker, 2012)'
_computing_data_collection 'APEX II Control Software (Bruker, 2013)'
_computing_data_reduction 'SAINT (Bruker, 2012)'
_computing_molecular_graphics 'PLATON (Spek, 2011)'
_computing_publication_material 'PLATON (Spek, 2011), enCIFer (Allen, 2004)'
_computing_structure_refinement 'SHELXL2014 (Sheldrick, 2014), SHELXLE (Huebschle, 2011)'
_computing_structure_solution 'SHELXS97 (Sheldrick, 1997)'
_diffrn_ambient_temperature 100
_diffrn_detector ' CCD plate '
_diffrn_detector_area_resol_mean 16
_diffrn_measured_fraction_theta_full 0.999
_diffrn_measured_fraction_theta_max 1.000
_diffrn_measurement_device ' \k-geometry diffractometer '
_diffrn_measurement_device_type ' Bruker APEX-II CCD '
_diffrn_measurement_method ' phi- and omega-rotation '
_diffrn_radiation_monochromator 'MONTEL optic'
_diffrn_radiation_probe x-ray
_diffrn_radiation_source 'rotating anode FR591'
_diffrn_radiation_type MoK\a
_diffrn_radiation_wavelength 0.71073
_diffrn_reflns_av_R_equivalents 0.0305
_diffrn_reflns_av_sigmaI/netI 0.0157
_diffrn_reflns_limit_h_max 34
_diffrn_reflns_limit_h_min -34
_diffrn_reflns_limit_k_max 13
_diffrn_reflns_limit_k_min -13
_diffrn_reflns_limit_l_max 24
_diffrn_reflns_limit_l_min -24
_diffrn_reflns_number 40929
_diffrn_reflns_reduction_process
;
;
_diffrn_reflns_theta_full 25.24
_diffrn_reflns_theta_max 28.27
_diffrn_reflns_theta_min 2.16
_exptl_absorpt_coefficient_mu 0.325
_exptl_absorpt_correction_T_max 0.7474
_exptl_absorpt_correction_T_min 0.7167
_exptl_absorpt_correction_type multi-scan
_exptl_absorpt_process_details 'SADABS, Bruker, 2008b'
_exptl_crystal_colour red
_exptl_crystal_density_diffrn 1.299
_exptl_crystal_density_method 'Not Measured'
_exptl_crystal_description fragment
_exptl_crystal_F_000 1408
_exptl_crystal_size_max 0.371
_exptl_crystal_size_mid 0.296
_exptl_crystal_size_min 0.274
_refine_diff_density_max 0.475
_refine_diff_density_min -0.233
_refine_diff_density_rms 0.054
_refine_ls_extinction_method none
_refine_ls_goodness_of_fit_ref 1.063
_refine_ls_hydrogen_treatment constr
_refine_ls_matrix_type full
_refine_ls_number_parameters 215
_refine_ls_number_reflns 4196
_refine_ls_number_restraints 0
_refine_ls_restrained_S_all 1.063
_refine_ls_R_factor_all 0.0306
_refine_ls_R_factor_gt 0.0298
_refine_ls_shift/su_max 0.001
_refine_ls_shift/su_mean 0.000
_refine_ls_structure_factor_coef Fsqd
_refine_ls_weighting_details 'W=1/[\S^2^(FO^2^)+(0.0484P)^2^+3.4380P] WHERE P=(FO^2^+2FC^2^)/3'
_refine_ls_weighting_scheme calc
_refine_ls_wR_factor_gt 0.0870
_refine_ls_wR_factor_ref 0.0879
_reflns_number_gt 4057
_reflns_number_total 4196
_reflns_threshold_expression i>2\s(i)
_cod_data_source_file om7b00112_si_002.cif
_cod_data_source_block compound_2a
_cod_original_sg_symbol_H-M 'C 2/c'
_cod_database_code 4089260

loop_
_symmetry_equiv_pos_site_id
_symmetry_equiv_pos_as_xyz
1 x,y,z
2 -x,y,1/2-z
3 -x,-y,-z
4 x,-y,1/2+z
5 1/2+x,1/2+y,z
6 1/2-x,1/2+y,1/2-z
7 1/2-x,1/2-y,-z
8 1/2+x,1/2-y,1/2+z

loop_
_atom_site_aniso_label
_atom_site_aniso_U_11
_atom_site_aniso_U_22
_atom_site_aniso_U_33
_atom_site_aniso_U_23
_atom_site_aniso_U_13
_atom_site_aniso_U_12
Ti1 0.0116(1) 0.0080(1) 0.0124(1) 0.0000 0.0095(1) 0.0000
Si1 0.0200(2) 0.0078(2) 0.0232(2) 0.0000 0.0178(2) 0.0000
O1 0.0207(4) 0.0160(4) 0.0184(4) 0.0071(3) 0.0143(3) 0.0050(3)
C1 0.0161(5) 0.0140(5) 0.0194(5) -0.0038(4) 0.0134(4) -0.0020(4)
C2 0.0135(5) 0.0119(5) 0.0146(5) 0.0004(3) 0.0115(4) 0.0009(3)
C3 0.0139(4) 0.0118(5) 0.0156(5) -0.0004(4) 0.0120(4) 0.0011(4)
C4 0.0156(5) 0.0097(4) 0.0173(5) 0.0005(4) 0.0133(4) 0.0017(4)
C5 0.0138(5) 0.0109(5) 0.0161(5) 0.0014(4) 0.0120(4) 0.0025(4)
C6 0.0131(5) 0.0115(5) 0.0149(5) 0.0008(4) 0.0115(4) 0.0015(4)
C7 0.0137(5) 0.0122(5) 0.0163(5) -0.0004(4) 0.0117(4) 0.0004(4)
C8 0.0141(5) 0.0164(5) 0.0159(5) -0.0021(4) 0.0104(4) 0.0002(4)
C9 0.0167(5) 0.0186(5) 0.0137(5) 0.0020(4) 0.0107(4) 0.0044(4)
C10 0.0175(5) 0.0135(5) 0.0170(5) 0.0041(4) 0.0141(4) 0.0053(4)
C11 0.0181(5) 0.0166(5) 0.0160(5) -0.0030(4) 0.0125(4) -0.0025(4)
C12 0.0300(6) 0.0235(6) 0.0198(5) 0.0090(4) 0.0190(5) 0.0095(5)
C13 0.0148(5) 0.0130(5) 0.0145(4) -0.0029(4) 0.0111(4) -0.0026(4)
C14 0.0164(5) 0.0155(5) 0.0183(5) -0.0010(4) 0.0130(4) -0.0014(4)
C15 0.0218(5) 0.0157(5) 0.0179(5) -0.0006(4) 0.0150(5) -0.0008(4)
C16 0.0250(6) 0.0168(5) 0.0189(5) -0.0044(4) 0.0177(5) -0.0069(4)
C17 0.0182(5) 0.0212(6) 0.0172(5) -0.0077(4) 0.0142(5) -0.0082(4)
C18 0.0147(5) 0.0168(5) 0.0156(5) -0.0039(4) 0.0110(4) -0.0027(4)
C19 0.0287(6) 0.0238(6) 0.0295(6) 0.0098(5) 0.0209(6) 0.0049(5)
C20 0.0199(6) 0.0338(7) 0.0248(6) -0.0061(5) 0.0172(5) -0.0104(5)
C21 0.0305(6) 0.0122(5) 0.0359(7) 0.0073(5) 0.0265(6) 0.0044(5)

loop_
_atom_site_label
_atom_site_type_symbol
_atom_site_thermal_displace_type
_atom_site_fract_x
_atom_site_fract_y
_atom_site_fract_z
_atom_site_occupancy
_atom_site_U_iso_or_equiv
_atom_site_calc_flag
_atom_site_refinement_flags
Ti1 Ti Uani 0.50000 0.98877(3) 0.25000 1.000 0.0096(1) d STP
Si1 Si Uani 0.50000 1.32004(4) 0.25000 1.000 0.0145(1) d STP
O1 O Uani 0.33674(4) 1.25158(8) 0.02513(6) 1.000 0.0177(2) d .
C1 C Uani 0.43985(6) 0.83743(11) 0.13258(9) 1.000 0.0155(3) d .
C2 C Uani 0.43723(6) 0.98924(10) 0.30838(8) 1.000 0.0118(3) d .
C3 C Uani 0.47477(5) 1.11199(11) 0.33636(8) 1.000 0.0122(3) d .
C4 C Uani 0.44565(6) 1.18846(11) 0.24742(8) 1.000 0.0125(3) d .
C5 C Uani 0.38554(5) 1.10791(11) 0.16363(8) 1.000 0.0121(3) d .
C6 C Uani 0.37970(6) 0.98656(10) 0.20202(8) 1.000 0.0116(3) d .
C7 C Uani 0.32027(5) 0.89658(11) 0.13817(8) 1.000 0.0129(3) d .
C8 C Uani 0.27024(6) 0.92702(12) 0.03690(8) 1.000 0.0154(3) d .
C9 C Uani 0.27588(6) 1.04192(12) -0.00408(8) 1.000 0.0161(3) d .
C10 C Uani 0.33115(6) 1.13232(11) 0.05717(8) 1.000 0.0141(3) d .
C11 C Uani 0.53267(6) 1.15169(11) 0.44562(8) 1.000 0.0163(3) d .
C12 C Uani 0.28680(7) 1.27509(13) -0.08142(9) 1.000 0.0228(3) d .
C13 C Uani 0.30997(6) 0.78035(11) 0.17903(8) 1.000 0.0132(3) d .
C14 C Uani 0.36520(6) 0.69057(12) 0.25048(8) 1.000 0.0158(3) d .
C15 C Uani 0.35428(6) 0.58055(12) 0.28703(8) 1.000 0.0173(3) d .
C16 C Uani 0.28700(6) 0.56172(12) 0.25135(8) 1.000 0.0180(3) d .
C17 C Uani 0.23122(6) 0.64999(12) 0.18129(9) 1.000 0.0171(3) d .
C18 C Uani 0.24306(6) 0.75831(12) 0.14501(8) 1.000 0.0152(3) d .
C19 C Uani 0.41356(7) 0.48280(14) 0.36282(11) 1.000 0.0266(3) d .
C20 C Uani 0.16040(7) 0.63040(15) 0.14881(10) 1.000 0.0246(4) d .
C21 C Uani 0.45121(7) 1.44201(12) 0.14147(10) 1.000 0.0230(3) d .
H1A H Uiso 0.40020 0.88140 0.06830 1.000 0.0230 c RU
H1B H Uiso 0.42140 0.76980 0.14910 1.000 0.0230 c RU
H1C H Uiso 0.47060 0.79210 0.12690 1.000 0.0230 c RU
H2 H Uiso 0.44510 0.92190 0.35640 1.000 0.0140 c RU
H8 H Uiso 0.23030 0.86870 -0.00740 1.000 0.0190 c RU
H9 H Uiso 0.24090 1.05670 -0.07500 1.000 0.0190 c RU
H11A H Uiso 0.57430 1.18260 0.45900 1.000 0.0240 c RU
H11B H Uiso 0.54560 1.07280 0.48830 1.000 0.0240 c RU
H11C H Uiso 0.51580 1.22550 0.46070 1.000 0.0240 c RU
H12A H Uiso 0.29070 1.20220 -0.11400 1.000 0.0340 c RU
H12B H Uiso 0.29690 1.36300 -0.09470 1.000 0.0340 c RU
H12C H Uiso 0.23860 1.27610 -0.10850 1.000 0.0340 c RU
H14 H Uiso 0.41090 0.70460 0.27450 1.000 0.0190 c RU
H16 H Uiso 0.27910 0.48680 0.27550 1.000 0.0220 c RU
H18 H Uiso 0.20510 0.81830 0.09630 1.000 0.0180 c RU
H19A H Uiso 0.41250 0.40650 0.32720 1.000 0.0400 c RU
H19B H Uiso 0.40750 0.44820 0.40680 1.000 0.0400 c RU
H19C H Uiso 0.45920 0.53010 0.40370 1.000 0.0400 c RU
H20A H Uiso 0.12260 0.66640 0.08040 1.000 0.0370 c RU
H20B H Uiso 0.16020 0.67910 0.19540 1.000 0.0370 c RU
H20C H Uiso 0.15230 0.53300 0.14950 1.000 0.0370 c RU
H21A H Uiso 0.43750 1.39560 0.08270 1.000 0.0350 c RU
H21B H Uiso 0.48200 1.51950 0.16010 1.000 0.0350 c RU
H21C H Uiso 0.40860 1.47480 0.12480 1.000 0.0350 c RU

loop_
_atom_type_symbol
_atom_type_description
_atom_type_scat_dispersion_real
_atom_type_scat_dispersion_imag
_atom_type_scat_source
C C 0.0033 0.0016 ' International Tables Vol C Tables 4.2.6.8 and 6.1.1.4'
H H 0.0000 0.0000 ' International Tables Vol C Tables 4.2.6.8 and 6.1.1.4'
O O 0.0106 0.0060 ' International Tables Vol C Tables 4.2.6.8 and 6.1.1.4'
Si Si 0.0817 0.0704 ' International Tables Vol C Tables 4.2.6.8 and 6.1.1.4'
Ti Ti 0.2776 0.4457 ' International Tables Vol C Tables 4.2.6.8 and 6.1.1.4'

loop_
_geom_angle_atom_site_label_1
_geom_angle_atom_site_label_2
_geom_angle_atom_site_label_3
_geom_angle
_geom_angle_site_symmetry_1
_geom_angle_site_symmetry_3
_geom_angle_publ_flag
C1 Ti1 C2 100.87(6) . . yes
C1 Ti1 C3 131.34(6) . . yes
C1 Ti1 C4 122.09(5) . . yes
C1 Ti1 C5 87.85(5) . . yes
C1 Ti1 C1 92.73(4) . 2_655 yes
C1 Ti1 C2 79.28(6) . 2_655 yes
C1 Ti1 C3 91.80(5) . 2_655 yes
C1 Ti1 C4 126.64(5) . 2_655 yes
C1 Ti1 C5 133.11(6) . 2_655 yes
C2 Ti1 C3 33.28(4) . . yes
C2 Ti1 C4 57.00(4) . . yes
C2 Ti1 C5 54.74(4) . . yes
C1 Ti1 C2 79.28(6) 2_655 . yes
C2 Ti1 C2 179.79(3) . 2_655 yes
C2 Ti1 C3 146.53(4) . 2_655 yes
C2 Ti1 C4 122.80(5) . 2_655 yes
C2 Ti1 C5 125.13(4) . 2_655 yes
C3 Ti1 C4 34.93(4) . . yes
C3 Ti1 C5 55.65(4) . . yes
C1 Ti1 C3 91.80(5) 2_655 . yes
C2 Ti1 C3 146.53(4) 2_655 . yes
C3 Ti1 C3 119.82(4) . 2_655 yes
C3 Ti1 C4 90.02(5) . 2_655 yes
C3 Ti1 C5 95.46(5) . 2_655 yes
C4 Ti1 C5 34.47(4) . . yes
C1 Ti1 C4 126.64(5) 2_655 . yes
C2 Ti1 C4 122.80(5) 2_655 . yes
C3 Ti1 C4 90.02(5) 2_655 . yes
C4 Ti1 C4 70.37(6) . 2_655 yes
C4 Ti1 C5 93.41(5) . 2_655 yes
C1 Ti1 C5 133.11(6) 2_655 . yes
C2 Ti1 C5 125.13(4) 2_655 . yes
C3 Ti1 C5 95.46(5) 2_655 . yes
C4 Ti1 C5 93.41(5) 2_655 . yes
C5 Ti1 C5 124.19(4) . 2_655 yes
C1 Ti1 C2 100.87(6) 2_655 2_655 yes
C1 Ti1 C3 131.34(6) 2_655 2_655 yes
C1 Ti1 C4 122.09(5) 2_655 2_655 yes
C1 Ti1 C5 87.85(5) 2_655 2_655 yes
C2 Ti1 C3 33.28(4) 2_655 2_655 yes
C2 Ti1 C4 57.00(4) 2_655 2_655 yes
C2 Ti1 C5 54.74(4) 2_655 2_655 yes
C3 Ti1 C4 34.93(4) 2_655 2_655 yes
C3 Ti1 C5 55.65(4) 2_655 2_655 yes
C4 Ti1 C5 34.47(4) 2_655 2_655 yes
C4 Si1 C21 117.46(7) . . yes
C4 Si1 C4 93.88(7) . 2_655 yes
C4 Si1 C21 114.29(7) . 2_655 yes
C4 Si1 C21 114.29(7) 2_655 . yes
C21 Si1 C21 100.58(6) . 2_655 yes
C4 Si1 C21 117.46(7) 2_655 2_655 yes
C10 O1 C12 117.32(10) . . yes
Ti1 C2 C3 70.23(9) . . yes
Ti1 C2 C6 78.21(10) . . yes
C3 C2 C6 109.05(10) . . no
Ti1 C3 C2 76.49(9) . . yes
Ti1 C3 C4 72.00(8) . . yes
Ti1 C3 C11 121.63(11) . . yes
C2 C3 C4 110.00(10) . . no
C2 C3 C11 120.88(10) . . no
C4 C3 C11 128.99(11) . . no
Ti1 C4 Si1 97.88(8) . . yes
Ti1 C4 C3 73.07(7) . . yes
Ti1 C4 C5 76.55(7) . . yes
Si1 C4 C3 121.63(10) . . yes
Si1 C4 C5 129.77(10) . . yes
C3 C4 C5 104.63(11) . . no
Ti1 C5 C4 68.98(8) . . yes
Ti1 C5 C6 77.61(8) . . yes
Ti1 C5 C10 124.57(11) . . yes
C4 C5 C6 109.47(9) . . no
C4 C5 C10 132.72(11) . . no
C6 C5 C10 117.57(11) . . no
C2 C6 C5 106.66(10) . . no
C2 C6 C7 131.01(12) . . no
C5 C6 C7 121.99(10) . . no
C6 C7 C8 116.90(11) . . no
C6 C7 C13 122.12(10) . . no
C8 C7 C13 120.87(12) . . no
C7 C8 C9 122.60(12) . . no
C8 C9 C10 120.96(10) . . no
O1 C10 C5 115.50(11) . . yes
O1 C10 C9 124.51(10) . . yes
C5 C10 C9 119.86(11) . . no
C7 C13 C14 121.86(15) . . no
C7 C13 C18 119.60(11) . . no
C14 C13 C18 118.54(13) . . no
C13 C14 C15 121.09(16) . . no
C14 C15 C16 118.77(12) . . no
C14 C15 C19 120.99(16) . . no
C16 C15 C19 120.24(13) . . no
C15 C16 C17 121.58(13) . . no
C16 C17 C18 118.72(16) . . no
C16 C17 C20 119.91(13) . . no
C18 C17 C20 121.33(13) . . no
C13 C18 C17 121.29(12) . . no
Ti1 C1 H1A 109.00 . . no
Ti1 C1 H1B 109.00 . . no
Ti1 C1 H1C 109.00 . . no
H1A C1 H1B 109.00 . . no
H1A C1 H1C 109.00 . . no
H1B C1 H1C 109.00 . . no
Ti1 C2 H2 125.00 . . no
C3 C2 H2 125.00 . . no
C6 C2 H2 125.00 . . no
C7 C8 H8 119.00 . . no
C9 C8 H8 119.00 . . no
C8 C9 H9 120.00 . . no
C10 C9 H9 120.00 . . no
C3 C11 H11A 110.00 . . no
C3 C11 H11B 109.00 . . no
C3 C11 H11C 109.00 . . no
H11A C11 H11B 109.00 . . no
H11A C11 H11C 109.00 . . no
H11B C11 H11C 110.00 . . no
O1 C12 H12A 109.00 . . no
O1 C12 H12B 109.00 . . no
O1 C12 H12C 109.00 . . no
H12A C12 H12B 110.00 . . no
H12A C12 H12C 109.00 . . no
H12B C12 H12C 110.00 . . no
C13 C14 H14 119.00 . . no
C15 C14 H14 119.00 . . no
C15 C16 H16 119.00 . . no
C17 C16 H16 119.00 . . no
C13 C18 H18 119.00 . . no
C17 C18 H18 119.00 . . no
C15 C19 H19A 109.00 . . no
C15 C19 H19B 109.00 . . no
C15 C19 H19C 109.00 . . no
H19A C19 H19B 110.00 . . no
H19A C19 H19C 109.00 . . no
H19B C19 H19C 109.00 . . no
C17 C20 H20A 110.00 . . no
C17 C20 H20B 109.00 . . no
C17 C20 H20C 110.00 . . no
H20A C20 H20B 109.00 . . no
H20A C20 H20C 109.00 . . no
H20B C20 H20C 110.00 . . no
Si1 C21 H21A 109.00 . . no
Si1 C21 H21B 109.00 . . no
Si1 C21 H21C 110.00 . . no
H21A C21 H21B 110.00 . . no
H21A C21 H21C 109.00 . . no
H21B C21 H21C 109.00 . . no

loop_
_geom_bond_atom_site_label_1
_geom_bond_atom_site_label_2
_geom_bond_distance
_geom_bond_site_symmetry_2
_geom_bond_publ_flag
Ti1 C1 2.1517(12) . yes
Ti1 C2 2.4914(18) . yes
Ti1 C3 2.4113(14) . yes
Ti1 C4 2.3971(14) . yes
Ti1 C5 2.4977(15) . yes
Ti1 C1 2.1517(12) 2_655 yes
Ti1 C2 2.4914(18) 2_655 yes
Ti1 C3 2.4113(14) 2_655 yes
Ti1 C4 2.3971(14) 2_655 yes
Ti1 C5 2.4977(15) 2_655 yes
Si1 C4 1.8906(16) . yes
Si1 C21 1.8729(13) . yes
Si1 C4 1.8906(16) 2_655 yes
Si1 C21 1.8729(13) 2_655 yes
O1 C10 1.3604(15) . yes
O1 C12 1.4306(14) . yes
C2 C3 1.4058(17) . no
C2 C6 1.4174(15) . no
C3 C4 1.4432(16) . no
C3 C11 1.5040(15) . no
C4 C5 1.4536(17) . no
C5 C6 1.4423(17) . no
C5 C10 1.4320(15) . no
C6 C7 1.4293(18) . no
C7 C8 1.3743(15) . no
C7 C13 1.4853(18) . no
C8 C9 1.4161(19) . no
C9 C10 1.3737(19) . no
C13 C14 1.3993(18) . no
C13 C18 1.403(3) . no
C14 C15 1.398(2) . no
C15 C16 1.395(3) . no
C15 C19 1.507(2) . no
C16 C17 1.3902(19) . no
C17 C18 1.395(2) . no
C17 C20 1.508(3) . no
C1 H1A 0.9800 . no
C1 H1B 0.9800 . no
C1 H1C 0.9800 . no
C2 H2 1.0000 . no
C8 H8 0.9500 . no
C9 H9 0.9500 . no
C11 H11A 0.9800 . no
C11 H11B 0.9800 . no
C11 H11C 0.9800 . no
C12 H12A 0.9800 . no
C12 H12B 0.9800 . no
C12 H12C 0.9800 . no
C14 H14 0.9500 . no
C16 H16 0.9500 . no
C18 H18 0.9500 . no
C19 H19A 0.9800 . no
C19 H19B 0.9800 . no
C19 H19C 0.9800 . no
C20 H20A 0.9800 . no
C20 H20B 0.9800 . no
C20 H20C 0.9800 . no
C21 H21A 0.9800 . no
C21 H21B 0.9800 . no
C21 H21C 0.9800 . no

loop_
_geom_torsion_atom_site_label_1
_geom_torsion_atom_site_label_2
_geom_torsion_atom_site_label_3
_geom_torsion_atom_site_label_4
_geom_torsion
_geom_torsion_site_symmetry_1
_geom_torsion_site_symmetry_3
_geom_torsion_publ_flag
C1 Ti1 C2 C3 -158.97(7) . . no
C1 Ti1 C2 C6 -43.55(7) . . no
C3 Ti1 C2 C6 115.43(9) . . no
C4 Ti1 C2 C3 -37.62(6) . . no
C4 Ti1 C2 C6 77.81(6) . . no
C5 Ti1 C2 C3 -79.49(7) . . no
C5 Ti1 C2 C6 35.94(6) . . no
C1 Ti1 C2 C3 110.28(7) 2_655 . no
C1 Ti1 C2 C6 -134.30(7) 2_655 . no
C3 Ti1 C2 C3 -48.60(10) 2_655 . no
C3 Ti1 C2 C6 66.83(9) 2_655 . no
C4 Ti1 C2 C3 -11.14(8) 2_655 . no
C4 Ti1 C2 C6 104.29(6) 2_655 . no
C5 Ti1 C2 C3 30.64(8) 2_655 . no
C5 Ti1 C2 C6 146.07(6) 2_655 . no
C1 Ti1 C3 C2 27.99(9) . . no
C1 Ti1 C3 C4 -88.62(9) . . no
C1 Ti1 C3 C11 146.16(9) . . no
C2 Ti1 C3 C4 -116.61(11) . . no
C2 Ti1 C3 C11 118.17(12) . . no
C4 Ti1 C3 C2 116.61(11) . . no
C4 Ti1 C3 C11 -125.22(14) . . no
C5 Ti1 C3 C2 76.54(7) . . no
C5 Ti1 C3 C4 -40.07(8) . . no
C5 Ti1 C3 C11 -165.29(11) . . no
C1 Ti1 C3 C2 -67.24(8) 2_655 . no
C1 Ti1 C3 C4 176.15(9) 2_655 . no
C1 Ti1 C3 C11 50.93(10) 2_655 . no
C2 Ti1 C3 C2 179.84(7) 2_655 . no
C2 Ti1 C3 C4 63.23(11) 2_655 . no
C2 Ti1 C3 C11 -61.99(12) 2_655 . no
C3 Ti1 C3 C2 151.53(6) 2_655 . no
C3 Ti1 C3 C4 34.92(9) 2_655 . no
C3 Ti1 C3 C11 -90.31(10) 2_655 . no
C4 Ti1 C3 C2 170.66(7) 2_655 . no
C4 Ti1 C3 C4 54.05(8) 2_655 . no
C4 Ti1 C3 C11 -71.18(10) 2_655 . no
C5 Ti1 C3 C2 -155.25(7) 2_655 . no
C5 Ti1 C3 C4 88.14(8) 2_655 . no
C5 Ti1 C3 C11 -37.08(10) 2_655 . no
C1 Ti1 C4 Si1 -121.61(6) . . no
C1 Ti1 C4 C3 117.64(9) . . no
C1 Ti1 C4 C5 7.51(10) . . no
C2 Ti1 C4 Si1 156.55(6) . . no
C2 Ti1 C4 C3 35.80(8) . . no
C2 Ti1 C4 C5 -74.34(8) . . no
C3 Ti1 C4 Si1 120.75(9) . . no
C3 Ti1 C4 C5 -110.13(12) . . no
C5 Ti1 C4 Si1 -129.12(9) . . no
C5 Ti1 C4 C3 110.13(12) . . no
C1 Ti1 C4 Si1 115.95(7) 2_655 . no
C1 Ti1 C4 C3 -4.80(11) 2_655 . no
C1 Ti1 C4 C5 -114.93(8) 2_655 . no
C2 Ti1 C4 Si1 -23.39(6) 2_655 . no
C2 Ti1 C4 C3 -144.14(8) 2_655 . no
C2 Ti1 C4 C5 105.72(8) 2_655 . no
C3 Ti1 C4 Si1 -29.48(5) 2_655 . no
C3 Ti1 C4 C3 -150.23(8) 2_655 . no
C3 Ti1 C4 C5 99.64(8) 2_655 . no
C4 Ti1 C4 Si1 0.00(4) 2_655 . no
C4 Ti1 C4 C3 -120.75(8) 2_655 . no
C4 Ti1 C4 C5 129.12(8) 2_655 . no
C5 Ti1 C4 Si1 26.10(5) 2_655 . no
C5 Ti1 C4 C3 -94.65(8) 2_655 . no
C5 Ti1 C4 C5 155.22(8) 2_655 . no
C1 Ti1 C5 C4 -173.64(9) . . no
C1 Ti1 C5 C6 69.61(7) . . no
C1 Ti1 C5 C10 -45.49(11) . . no
C2 Ti1 C5 C4 81.43(8) . . no
C2 Ti1 C5 C6 -35.32(6) . . no
C2 Ti1 C5 C10 -150.41(12) . . no
C3 Ti1 C5 C4 40.63(8) . . no
C3 Ti1 C5 C6 -76.12(7) . . no
C3 Ti1 C5 C10 168.78(12) . . no
C4 Ti1 C5 C6 -116.75(10) . . no
C4 Ti1 C5 C10 128.15(15) . . no
C1 Ti1 C5 C4 94.63(9) 2_655 . no
C1 Ti1 C5 C6 -22.12(9) 2_655 . no
C1 Ti1 C5 C10 -137.22(10) 2_655 . no
C2 Ti1 C5 C4 -98.35(8) 2_655 . no
C2 Ti1 C5 C6 144.90(6) 2_655 . no
C2 Ti1 C5 C10 29.80(12) 2_655 . no
C3 Ti1 C5 C4 -82.04(8) 2_655 . no
C3 Ti1 C5 C6 161.21(6) 2_655 . no
C3 Ti1 C5 C10 46.11(11) 2_655 . no
C4 Ti1 C5 C4 -47.06(8) 2_655 . no
C4 Ti1 C5 C6 -163.81(7) 2_655 . no
C4 Ti1 C5 C10 81.09(10) 2_655 . no
C5 Ti1 C5 C4 -30.39(9) 2_655 . no
C5 Ti1 C5 C6 -147.14(6) 2_655 . no
C5 Ti1 C5 C10 97.76(10) 2_655 . no
C1 Ti1 C4 Si1 115.95(7) . 2_655 no
C2 Ti1 C4 Si1 -23.39(6) . 2_655 no
C3 Ti1 C4 Si1 -29.48(5) . 2_655 no
C4 Ti1 C4 Si1 0.00(3) . 2_655 no
C5 Ti1 C4 Si1 26.10(5) . 2_655 no
C21 Si1 C4 Ti1 119.99(7) . . no
C21 Si1 C4 C3 -165.08(11) . . no
C21 Si1 C4 C5 40.96(16) . . no
C4 Si1 C4 Ti1 0.00(5) 2_655 . no
C4 Si1 C4 C3 74.93(12) 2_655 . no
C4 Si1 C4 C5 -79.03(14) 2_655 . no
C21 Si1 C4 Ti1 -122.53(6) 2_655 . no
C21 Si1 C4 C3 -47.60(14) 2_655 . no
C21 Si1 C4 C5 158.45(13) 2_655 . no
C4 Si1 C4 Ti1 0.00(4) . 2_655 no
C21 Si1 C4 Ti1 -122.53(6) . 2_655 no
C12 O1 C10 C5 175.17(15) . . no
C12 O1 C10 C9 -8.9(2) . . no
Ti1 C2 C3 C4 64.81(11) . . no
Ti1 C2 C3 C11 -119.00(14) . . no
C6 C2 C3 Ti1 -69.28(12) . . no
C6 C2 C3 C4 -4.47(19) . . no
C6 C2 C3 C11 171.72(15) . . no
Ti1 C2 C6 C5 -60.04(11) . . no
Ti1 C2 C6 C7 126.74(17) . . no
C3 C2 C6 C5 4.01(19) . . no
C3 C2 C6 C7 -169.21(16) . . no
Ti1 C3 C4 Si1 -88.90(10) . . no
Ti1 C3 C4 C5 70.69(10) . . no
C2 C3 C4 Ti1 -67.69(12) . . no
C2 C3 C4 Si1 -156.59(12) . . no
C2 C3 C4 C5 3.00(18) . . no
C11 C3 C4 Ti1 116.52(17) . . no
C11 C3 C4 Si1 27.6(2) . . no
C11 C3 C4 C5 -172.79(16) . . no
Ti1 C4 C5 C6 67.69(11) . . no
Ti1 C4 C5 C10 -118.19(18) . . no
Si1 C4 C5 Ti1 89.10(13) . . no
Si1 C4 C5 C6 156.79(12) . . no
Si1 C4 C5 C10 -29.1(3) . . no
C3 C4 C5 Ti1 -68.17(10) . . no
C3 C4 C5 C6 -0.49(18) . . no
C3 C4 C5 C10 173.64(17) . . no
Ti1 C5 C6 C2 60.01(12) . . no
Ti1 C5 C6 C7 -126.02(15) . . no
C4 C5 C6 C2 -2.13(18) . . no
C4 C5 C6 C7 171.84(15) . . no
C10 C5 C6 C2 -177.27(14) . . no
C10 C5 C6 C7 -3.3(2) . . no
Ti1 C5 C10 O1 -89.68(13) . . no
Ti1 C5 C10 C9 94.16(18) . . no
C4 C5 C10 O1 2.8(3) . . no
C4 C5 C10 C9 -173.37(17) . . no
C6 C5 C10 O1 176.54(14) . . no
C6 C5 C10 C9 0.4(2) . . no
C2 C6 C7 C8 175.58(17) . . no
C2 C6 C7 C13 -0.6(3) . . no
C5 C6 C7 C8 3.2(2) . . no
C5 C6 C7 C13 -172.93(14) . . no
C6 C7 C8 C9 -0.3(2) . . no
C13 C7 C8 C9 175.90(15) . . no
C6 C7 C13 C14 -47.0(2) . . no
C6 C7 C13 C18 133.48(14) . . no
C8 C7 C13 C14 136.95(14) . . no
C8 C7 C13 C18 -42.55(19) . . no
C7 C8 C9 C10 -2.6(3) . . no
C8 C9 C10 O1 -173.35(15) . . no
C8 C9 C10 C5 2.5(3) . . no
C7 C13 C14 C15 -179.07(11) . . no
C18 C13 C14 C15 0.44(18) . . no
C7 C13 C18 C17 179.76(11) . . no
C14 C13 C18 C17 0.24(18) . . no
C13 C14 C15 C16 -0.34(18) . . no
C13 C14 C15 C19 179.09(12) . . no
C14 C15 C16 C17 -0.44(19) . . no
C19 C15 C16 C17 -179.87(12) . . no
C15 C16 C17 C18 1.10(19) . . no
C15 C16 C17 C20 -176.76(12) . . no
C16 C17 C18 C13 -1.00(19) . . no
C20 C17 C18 C13 176.83(12) . . no
